data_1543461
loop_
_publ_author_name
'Eitel, Michael'
'Schollmeyer, Dieter'
'Koch, Pierre'

_publ_section_title
;
 (<i>E</i>)-1-(Pyridin-4-yl)propan-1-one oxime
;
_journal_issue 5
_journal_name_full IUCrData
_journal_page_first x160803
_journal_paper_doi 10.1107/S2414314616008038
_journal_volume 1
_journal_year 2016
_chemical_formula_iupac 'C8 H10 N2 O'
_chemical_formula_moiety 'C8 H10 N2 O'
_chemical_formula_sum 'C8 H10 N2 O'
_chemical_formula_weight 150.18
_chemical_name_systematic
;
(<i>E</i>)-1-(Pyridin-4-yl)propan-1-one oxime
;
_space_group_crystal_system orthorhombic
_space_group_IT_number 19
_space_group_name_Hall 'P 2ac 2ab'
_space_group_name_H-M_alt 'P 21 21 21'
_symmetry_space_group_name_Hall 'P 2ac 2ab'
_symmetry_space_group_name_H-M 'P 21 21 21'
_atom_sites_solution_hydrogens mixed
_audit_creation_method SHELXL-2013
_cell_angle_alpha 90
_cell_angle_beta 90
_cell_angle_gamma 90
_cell_formula_units_Z 8
_cell_length_a 7.9149(3)
_cell_length_b 9.3676(4)
_cell_length_c 21.6431(8)
_cell_measurement_reflns_used 42392
_cell_measurement_temperature 213(2)
_cell_measurement_theta_max 68.56
_cell_measurement_theta_min 4.09
_cell_volume 1604.70(11)
_computing_cell_refinement
;
X-AREA (Stoe & Cie, 2011)
;
_computing_data_collection
;
X-AREA (Stoe & Cie, 2011)
;
_computing_data_reduction
;
X-RED (Stoe & Cie, 2011)
;
_computing_molecular_graphics
;
XP (Sheldrick, 2015)
;
_computing_publication_material
;
SHELXL2013 (Sheldrick, 2015)
;
_computing_structure_refinement
;
SHELXL2013 (Sheldrick, 2015)
;
_computing_structure_solution
;
SIR2004 (Burla <i>et al.</i>,  2005)
;
_diffrn_ambient_temperature 213(2)
_diffrn_detector_area_resol_mean 6.67
_diffrn_measured_fraction_theta_full 0.973
_diffrn_measured_fraction_theta_max 0.977
_diffrn_measurement_device '2-circle goniometer'
_diffrn_measurement_device_type 'Stoe IPDS 2T'
_diffrn_measurement_method 'rotation method'
_diffrn_radiation_monochromator 'X-ray mirror'
_diffrn_radiation_type CuK\a
_diffrn_radiation_wavelength 1.54178
_diffrn_reflns_av_R_equivalents 0.0297
_diffrn_reflns_limit_h_max 9
_diffrn_reflns_limit_h_min -9
_diffrn_reflns_limit_k_max 11
_diffrn_reflns_limit_k_min -11
_diffrn_reflns_limit_l_max 24
_diffrn_reflns_limit_l_min -25
_diffrn_reflns_number 15705
_diffrn_reflns_theta_full 67.679
_diffrn_reflns_theta_max 67.476
_diffrn_reflns_theta_min 4.085
_exptl_absorpt_coefficient_mu 0.686
_exptl_absorpt_correction_T_max 0.8881
_exptl_absorpt_correction_T_min 0.6843
_exptl_absorpt_correction_type integration
_exptl_absorpt_process_details
;
(X-RED; Stoe & Cie, 2011)
;
_exptl_crystal_colour colourless
_exptl_crystal_density_diffrn 1.243
_exptl_crystal_description plate
_exptl_crystal_F_000 640
_exptl_crystal_size_max 0.700
_exptl_crystal_size_mid 0.400
_exptl_crystal_size_min 0.200
_refine_diff_density_max 0.136
_refine_diff_density_min -0.145
_refine_ls_abs_structure_details
;
Flack <i>x</i> determined using 1114 quotients
[(<i>I</i>^+^)-(<i>I</i>^-^)]/[(<i>I</i>^+^)+(<i>I</i>^-^)]
(Parsons & Flack, 2004)
;
_refine_ls_abs_structure_Flack 0.01(6)
_refine_ls_extinction_method none
_refine_ls_goodness_of_fit_ref 1.115
_refine_ls_hydrogen_treatment constr
_refine_ls_matrix_type full
_refine_ls_number_parameters 201
_refine_ls_number_reflns 2797
_refine_ls_number_restraints 0
_refine_ls_restrained_S_all 1.115
_refine_ls_R_factor_all 0.0325
_refine_ls_R_factor_gt 0.0310
_refine_ls_shift/su_max 0.001
_refine_ls_shift/su_mean 0.000
_refine_ls_structure_factor_coef Fsqd
_refine_ls_weighting_details 'w=1/[\s^2^(Fo^2^)+(0.0476P)^2^+0.2424P] where P=(Fo^2^+2Fc^2^)/3'
_refine_ls_weighting_scheme calc
_refine_ls_wR_factor_gt 0.0824
_refine_ls_wR_factor_ref 0.0884
_reflns_number_gt 2734
_reflns_number_total 2797
_reflns_threshold_expression 'I > 2\s(I)'
_cod_data_source_file bt4011sup1.cif
_cod_data_source_block I
_cod_database_code 1543461
_shelx_space_group_comment
;
The symmetry employed for this shelxl refinement is uniquely defined
by the following loop, which should always be used as a source of
symmetry information in preference to the above space-group names.
They are only intended as comments.
;
_shelx_estimated_absorpt_t_min 0.645
_shelx_estimated_absorpt_t_max 0.875
_shelxl_version_number 2.013

loop_
_space_group_symop_operation_xyz
'x, y, z'
'-x+1/2, -y, z+1/2'
'x+1/2, -y+1/2, -z'
'-x, y+1/2, -z+1/2'

loop_
_atom_site_type_symbol
_atom_site_label
_atom_site_fract_x
_atom_site_fract_y
_atom_site_fract_z
_atom_site_U_iso_or_equiv
_atom_site_adp_type
_atom_site_calc_flag
_atom_site_occupancy
C C1A 0.4400(3) 0.8985(2) 0.69902(8) 0.0352(4) Uani d 1
C C2A 0.4013(3) 1.0058(2) 0.74113(10) 0.0463(5) Uani d 1
H H2A 0.4815 1.0766 0.7505 0.056 Uiso calc 1
C C3A 0.2444(3) 1.0079(3) 0.76919(10) 0.0507(6) Uani d 1
H H3A 0.2219 1.0809 0.7979 0.061 Uiso calc 1
N N4A 0.1234(2) 0.9129(2) 0.75800(9) 0.0475(4) Uani d 1
C C5A 0.1604(3) 0.8092(2) 0.71751(10) 0.0458(5) Uani d 1
H H5A 0.0769 0.7407 0.7089 0.055 Uiso calc 1
C C6A 0.3135(3) 0.7972(2) 0.68773(9) 0.0409(4) Uani d 1
H H6A 0.3329 0.7217 0.6600 0.049 Uiso calc 1
C C7A 0.6061(3) 0.8934(2) 0.66701(8) 0.0359(4) Uani d 1
C C8A 0.7356(3) 1.0078(2) 0.67723(9) 0.0401(5) Uani d 1
H H8A 0.8478 0.9702 0.6671 0.048 Uiso calc 1
H H8B 0.7358 1.0350 0.7209 0.048 Uiso calc 1
C C9A 0.7009(4) 1.1392(3) 0.63795(11) 0.0576(6) Uani d 1
H H9A 0.7926 1.2069 0.6428 0.086 Uiso calc 1
H H9B 0.5958 1.1830 0.6511 0.086 Uiso calc 1
H H9C 0.6921 1.1114 0.5949 0.086 Uiso calc 1
N N10A 0.6241(2) 0.7873(2) 0.62925(8) 0.0441(4) Uani d 1
O O11A 0.7815(2) 0.78887(17) 0.60004(7) 0.0515(4) Uani d 1
H H11A 0.7795 0.6997 0.5702 0.077 Uiso d 1
C C1B 0.7775(2) 0.3235(2) 0.44265(8) 0.0339(4) Uani d 1
C C2B 0.6914(3) 0.4473(2) 0.42528(9) 0.0403(5) Uani d 1
H H2B 0.6315 0.4502 0.3878 0.048 Uiso calc 1
C C3B 0.6946(3) 0.5650(2) 0.46333(10) 0.0462(5) Uani d 1
H H3B 0.6366 0.6475 0.4506 0.055 Uiso calc 1
N N4B 0.7761(2) 0.56832(19) 0.51765(8) 0.0454(4) Uani d 1
C C5B 0.8581(3) 0.4508(2) 0.53451(10) 0.0439(5) Uani d 1
H H5B 0.9157 0.4512 0.5725 0.053 Uiso calc 1
C C6B 0.8631(3) 0.3273(2) 0.49901(9) 0.0398(4) Uani d 1
H H6B 0.9236 0.2471 0.5128 0.048 Uiso calc 1
C C7B 0.7755(2) 0.1927(2) 0.40380(8) 0.0344(4) Uani d 1
C C8B 0.8959(2) 0.0715(2) 0.41461(9) 0.0391(4) Uani d 1
H H8C 0.9967 0.1076 0.4358 0.047 Uiso calc 1
H H8D 0.9316 0.0324 0.3747 0.047 Uiso calc 1
C C9B 0.8171(3) -0.0472(2) 0.45324(11) 0.0487(5) Uani d 1
H H9D 0.7127 -0.0783 0.4340 0.073 Uiso calc 1
H H9E 0.7936 -0.0117 0.4945 0.073 Uiso calc 1
H H9F 0.8949 -0.1270 0.4558 0.073 Uiso calc 1
N N10B 0.6582(2) 0.19141(18) 0.36239(8) 0.0404(4) Uani d 1
O O11B 0.6592(2) 0.06524(17) 0.32787(7) 0.0495(4) Uani d 1
H H11B 0.5572 0.0810 0.2998 0.074 Uiso d 1

loop_
_atom_site_aniso_label
_atom_site_aniso_U_11
_atom_site_aniso_U_22
_atom_site_aniso_U_33
_atom_site_aniso_U_12
_atom_site_aniso_U_13
_atom_site_aniso_U_23
C1A 0.0400(10) 0.0344(10) 0.0313(9) 0.0014(8) -0.0010(8) 0.0027(7)
C2A 0.0467(12) 0.0458(12) 0.0463(11) -0.0048(9) 0.0032(9) -0.0100(9)
C3A 0.0525(13) 0.0518(12) 0.0477(12) -0.0006(10) 0.0092(10) -0.0078(10)
N4A 0.0448(10) 0.0517(10) 0.0459(9) 0.0019(8) 0.0059(8) 0.0071(8)
C5A 0.0432(12) 0.0435(11) 0.0506(11) -0.0044(10) -0.0005(9) 0.0060(10)
C6A 0.0447(11) 0.0369(10) 0.0412(10) -0.0004(9) -0.0011(9) 0.0005(9)
C7A 0.0408(10) 0.0349(10) 0.0321(9) 0.0019(8) -0.0019(8) 0.0008(8)
C8A 0.0370(10) 0.0433(11) 0.0402(10) 0.0006(8) -0.0026(8) -0.0072(8)
C9A 0.0737(16) 0.0494(12) 0.0498(12) -0.0184(12) -0.0048(12) 0.0044(10)
N10A 0.0474(10) 0.0413(9) 0.0435(9) -0.0013(8) 0.0098(8) -0.0044(8)
O11A 0.0491(9) 0.0512(9) 0.0543(9) -0.0032(7) 0.0163(7) -0.0141(7)
C1B 0.0308(9) 0.0345(9) 0.0363(9) -0.0022(8) 0.0039(7) 0.0006(8)
C2B 0.0442(11) 0.0369(10) 0.0399(10) 0.0004(9) 0.0011(9) 0.0037(8)
C3B 0.0547(12) 0.0325(10) 0.0515(12) 0.0013(10) 0.0074(10) 0.0023(9)
N4B 0.0482(10) 0.0390(9) 0.0490(10) -0.0052(8) 0.0103(8) -0.0063(7)
C5B 0.0401(10) 0.0487(12) 0.0430(11) -0.0042(9) 0.0004(9) -0.0078(9)
C6B 0.0361(10) 0.0410(10) 0.0424(10) 0.0013(9) -0.0020(8) -0.0027(8)
C7B 0.0327(9) 0.0361(9) 0.0343(9) -0.0011(8) 0.0010(7) -0.0003(8)
C8B 0.0364(10) 0.0385(10) 0.0423(10) 0.0040(8) -0.0016(8) -0.0061(8)
C9B 0.0537(13) 0.0387(11) 0.0537(12) 0.0045(10) -0.0024(10) 0.0012(9)
N10B 0.0420(9) 0.0391(9) 0.0400(8) 0.0017(8) -0.0030(7) -0.0055(7)
O11B 0.0524(9) 0.0488(8) 0.0474(8) 0.0067(7) -0.0113(7) -0.0158(7)

loop_
_atom_type_symbol
_atom_type_description
_atom_type_scat_dispersion_real
_atom_type_scat_dispersion_imag
_atom_type_scat_source
C C 0.0181 0.0091 'International Tables Vol C Tables 4.2.6.8 and 6.1.1.4'
H H 0.0000 0.0000 'International Tables Vol C Tables 4.2.6.8 and 6.1.1.4'
N N 0.0311 0.0180 'International Tables Vol C Tables 4.2.6.8 and 6.1.1.4'
O O 0.0492 0.0322 'International Tables Vol C Tables 4.2.6.8 and 6.1.1.4'

loop_
_exptl_crystal_face_index_h
_exptl_crystal_face_index_k
_exptl_crystal_face_index_l
_exptl_crystal_face_perp_dist
3 -1 1 0.1954
-1 0 1 0.2102
1 0 -1 0.2148
-2 1 -2 0.2473
0 0 1 0.4080
0 0 -1 0.3830
0 1 1 0.0922
0 -1 -1 0.0918

loop_
_geom_angle_atom_site_label_1
_geom_angle_atom_site_label_2
_geom_angle_atom_site_label_3
_geom_angle
C2A C1A C6A 116.51(19)
C2A C1A C7A 121.52(18)
C6A C1A C7A 121.96(17)
C3A C2A C1A 119.7(2)
C3A C2A H2A 120.1
C1A C2A H2A 120.1
N4A C3A C2A 123.9(2)
N4A C3A H3A 118.1
C2A C3A H3A 118.1
C3A N4A C5A 116.54(19)
N4A C5A C6A 123.9(2)
N4A C5A H5A 118.1
C6A C5A H5A 118.1
C5A C6A C1A 119.48(19)
C5A C6A H6A 120.3
C1A C6A H6A 120.3
N10A C7A C1A 114.60(17)
N10A C7A C8A 124.50(18)
C1A C7A C8A 120.86(17)
C7A C8A C9A 111.87(17)
C7A C8A H8A 109.2
C9A C8A H8A 109.2
C7A C8A H8B 109.2
C9A C8A H8B 109.2
H8A C8A H8B 107.9
C8A C9A H9A 109.5
C8A C9A H9B 109.5
H9A C9A H9B 109.5
C8A C9A H9C 109.5
H9A C9A H9C 109.5
H9B C9A H9C 109.5
C7A N10A O11A 112.09(17)
N10A O11A H11A 104.8
C6B C1B C2B 116.79(18)
C6B C1B C7B 121.40(17)
C2B C1B C7B 121.80(17)
C3B C2B C1B 119.67(19)
C3B C2B H2B 120.2
C1B C2B H2B 120.2
N4B C3B C2B 123.5(2)
N4B C3B H3B 118.3
C2B C3B H3B 118.3
C5B N4B C3B 117.15(18)
N4B C5B C6B 123.5(2)
N4B C5B H5B 118.3
C6B C5B H5B 118.3
C5B C6B C1B 119.41(19)
C5B C6B H6B 120.3
C1B C6B H6B 120.3
N10B C7B C1B 114.11(17)
N10B C7B C8B 123.93(17)
C1B C7B C8B 121.91(16)
C7B C8B C9B 112.16(17)
C7B C8B H8C 109.2
C9B C8B H8C 109.2
C7B C8B H8D 109.2
C9B C8B H8D 109.2
H8C C8B H8D 107.9
C8B C9B H9D 109.5
C8B C9B H9E 109.5
H9D C9B H9E 109.5
C8B C9B H9F 109.5
H9D C9B H9F 109.5
H9E C9B H9F 109.5
C7B N10B O11B 112.01(16)
N10B O11B H11B 101.0

loop_
_geom_bond_atom_site_label_1
_geom_bond_atom_site_label_2
_geom_bond_distance
C1A C2A 1.391(3)
C1A C6A 1.400(3)
C1A C7A 1.487(3)
C2A C3A 1.383(3)
C2A H2A 0.9400
C3A N4A 1.330(3)
C3A H3A 0.9400
N4A C5A 1.340(3)
C5A C6A 1.377(3)
C5A H5A 0.9400
C6A H6A 0.9400
C7A N10A 1.294(3)
C7A C8A 1.499(3)
C8A C9A 1.521(3)
C8A H8A 0.9800
C8A H8B 0.9800
C9A H9A 0.9700
C9A H9B 0.9700
C9A H9C 0.9700
N10A O11A 1.397(2)
O11A H11A 1.0560
C1B C6B 1.396(3)
C1B C2B 1.397(3)
C1B C7B 1.486(3)
C2B C3B 1.377(3)
C2B H2B 0.9400
C3B N4B 1.341(3)
C3B H3B 0.9400
N4B C5B 1.329(3)
C5B C6B 1.389(3)
C5B H5B 0.9400
C6B H6B 0.9400
C7B N10B 1.290(2)
C7B C8B 1.501(3)
C8B C9B 1.525(3)
C8B H8C 0.9800
C8B H8D 0.9800
C9B H9D 0.9700
C9B H9E 0.9700
C9B H9F 0.9700
N10B O11B 1.398(2)
O11B H11B 1.0215

loop_
_geom_hbond_atom_site_label_D
_geom_hbond_atom_site_label_H
_geom_hbond_atom_site_label_A
_geom_hbond_site_symmetry_A
_geom_hbond_distance_DH
_geom_hbond_distance_HA
_geom_hbond_distance_DA
_geom_hbond_angle_DHA
O11A H11A N4B . 1.06 1.68 2.729(2) 175.0
O11B H11B N4A 2_564 1.02 1.69 2.708(2) 172.1

loop_
_geom_torsion_atom_site_label_1
_geom_torsion_atom_site_label_2
_geom_torsion_atom_site_label_3
_geom_torsion_atom_site_label_4
_geom_torsion
C6A C1A C2A C3A 0.0(3)
C7A C1A C2A C3A 179.00(19)
C1A C2A C3A N4A -0.8(4)
C2A C3A N4A C5A 0.9(3)
C3A N4A C5A C6A -0.2(3)
N4A C5A C6A C1A -0.6(3)
C2A C1A C6A C5A 0.7(3)
C7A C1A C6A C5A -178.33(18)
C2A C1A C7A N10A 179.88(19)
C6A C1A C7A N10A -1.2(3)
C2A C1A C7A C8A -2.5(3)
C6A C1A C7A C8A 176.47(18)
N10A C7A C8A C9A 95.8(2)
C1A C7A C8A C9A -81.6(2)
C1A C7A N10A O11A 179.33(16)
C8A C7A N10A O11A 1.8(3)
C6B C1B C2B C3B 0.2(3)
C7B C1B C2B C3B 178.90(18)
C1B C2B C3B N4B -0.5(3)
C2B C3B N4B C5B 0.4(3)
C3B N4B C5B C6B 0.1(3)
N4B C5B C6B C1B -0.5(3)
C2B C1B C6B C5B 0.3(3)
C7B C1B C6B C5B -178.43(19)
C6B C1B C7B N10B 162.62(18)
C2B C1B C7B N10B -16.1(3)
C6B C1B C7B C8B -14.8(3)
C2B C1B C7B C8B 166.50(18)
N10B C7B C8B C9B -80.2(2)
C1B C7B C8B C9B 97.0(2)
C1B C7B N10B O11B -178.80(15)
C8B C7B N10B O11B -1.4(3)

_cod_database_fobs_code 1543461
